data_7151344
loop_
_publ_author_name
'Garc\'ia, Marcos D'
'Wilson, A. James'
'Emmerson, Daniel P. G.'
'Jenkins, Paul R.'
'Mahale, Sachin'
'Chaudhuri, Bhabatosh'

_publ_section_title
;
 Synthesis, crystal structure and biological activity of beta-carboline
 based selective CDK4-cyclin D1 inhibitors.
;
_journal_issue 24
_journal_name_full 'Organic &amp; biomolecular chemistry'
_journal_page_first 4478
_journal_page_last 4484
_journal_paper_doi 10.1039/b613861f
_journal_volume 4
_journal_year 2006
_chemical_formula_sum 'C18 H12 N2 O'
_chemical_formula_weight 272.30
_chemical_name_systematic
;
?
;
_space_group_IT_number 2
_symmetry_cell_setting triclinic
_symmetry_space_group_name_Hall '-P 1'
_symmetry_space_group_name_H-M 'P -1'
_atom_sites_solution_hydrogens geom
_atom_sites_solution_primary direct
_atom_sites_solution_secondary difmap
_audit_creation_method SHELXL-97
_cell_angle_alpha 92.103(7)
_cell_angle_beta 93.903(5)
_cell_angle_gamma 102.953(5)
_cell_formula_units_Z 4
_cell_length_a 6.2230(18)
_cell_length_b 13.841(4)
_cell_length_c 15.692(5)
_cell_measurement_reflns_used 726
_cell_measurement_temperature 150(2)
_cell_measurement_theta_max 28.271
_cell_measurement_theta_min 2.943
_cell_volume 1312.3(7)
_computing_cell_refinement 'Bruker SMART'
_computing_data_collection 'Bruker SMART'
_computing_data_reduction 'Bruker SHELXTL'
_computing_molecular_graphics 'Bruker SHELXTL'
_computing_publication_material 'Bruker SHELXTL'
_computing_structure_refinement 'SHELXL-97 (Sheldrick, 1997)'
_computing_structure_solution 'SHELXS-97 (Sheldrick, 1990)'
_diffrn_ambient_temperature 150(2)
_diffrn_measured_fraction_theta_full 0.990
_diffrn_measured_fraction_theta_max 0.990
_diffrn_measurement_device_type 'CCD area detector'
_diffrn_measurement_method 'phi and omega scans'
_diffrn_radiation_monochromator graphite
_diffrn_radiation_source 'fine-focus sealed tube'
_diffrn_radiation_type MoK\a
_diffrn_radiation_wavelength 0.71073
_diffrn_reflns_av_R_equivalents 0.0501
_diffrn_reflns_av_sigmaI/netI 0.0676
_diffrn_reflns_limit_h_max 7
_diffrn_reflns_limit_h_min -7
_diffrn_reflns_limit_k_max 16
_diffrn_reflns_limit_k_min -16
_diffrn_reflns_limit_l_max 18
_diffrn_reflns_limit_l_min -18
_diffrn_reflns_number 9574
_diffrn_reflns_theta_full 25.00
_diffrn_reflns_theta_max 25.00
_diffrn_reflns_theta_min 1.94
_exptl_absorpt_coefficient_mu 0.087
_exptl_absorpt_correction_type none
_exptl_crystal_colour yellow
_exptl_crystal_density_diffrn 1.378
_exptl_crystal_density_method 'not measured'
_exptl_crystal_description block
_exptl_crystal_F_000 568
_exptl_crystal_size_max 0.25
_exptl_crystal_size_mid 0.17
_exptl_crystal_size_min 0.08
_refine_diff_density_max 0.210
_refine_diff_density_min -0.159
_refine_diff_density_rms 0.037
_refine_ls_extinction_method none
_refine_ls_goodness_of_fit_ref 1.003
_refine_ls_hydrogen_treatment constr
_refine_ls_matrix_type full
_refine_ls_number_parameters 381
_refine_ls_number_reflns 4594
_refine_ls_number_restraints 0
_refine_ls_restrained_S_all 1.003
_refine_ls_R_factor_all 0.0758
_refine_ls_R_factor_gt 0.0486
_refine_ls_shift/su_max 0.000
_refine_ls_shift/su_mean 0.000
_refine_ls_structure_factor_coef Fsqd
_refine_ls_weighting_details 'calc w=1/[\s^2^(Fo^2^)+(0.0351P)^2^+0.0000P] where P=(Fo^2^+2Fc^2^)/3'
_refine_ls_weighting_scheme calc
_refine_ls_wR_factor_gt 0.0947
_refine_ls_wR_factor_ref 0.1042
_reflns_number_gt 3380
_reflns_number_total 4594
_reflns_threshold_expression >2sigma(I)
_cod_data_source_file b613861f.txt
_cod_data_source_block 06011
_cod_depositor_comments
;
The following automatic conversions were performed:
'_symmetry_cell_setting' value 'Triclinic' changed to 'triclinic'
according to '/home/saulius/struct/CIF-dictionaries/cif_core.dic'
dictionary named 'cif_core.dic' version 2.4.1 from 2010-06-29.

Automatic conversion script
Id: cif_fix_enum 1527 2010-12-29 10:47:43Z saulius 

The following automatic conversions were performed:

'_refine_ls_hydrogen_treatment' value 'constrained' was replaced with
the value 'constr' as specified in the replacement file
'src/cod-tools/trunk/data/replacement-values/replacement_values.lst'.

Automatic conversion script
Id: cif_fix_values 5376 2017-05-30 11:51:03Z andrius 
;
_cod_original_sg_symbol_H-M P-1
_cod_database_code 7151344

loop_
_symmetry_equiv_pos_as_xyz
'x, y, z'
'-x, -y, -z'

loop_
_atom_site_label
_atom_site_type_symbol
_atom_site_fract_x
_atom_site_fract_y
_atom_site_fract_z
_atom_site_U_iso_or_equiv
_atom_site_adp_type
_atom_site_occupancy
_atom_site_symmetry_multiplicity
_atom_site_calc_flag
_atom_site_refinement_flags
_atom_site_disorder_assembly
_atom_site_disorder_group
O1 O 0.3315(2) -0.07534(10) 0.04641(9) 0.0357(4) Uani 1 1 d . . .
N1 N -0.1410(3) -0.04576(12) 0.14845(10) 0.0312(4) Uani 1 1 d . . .
N2 N 0.3370(3) 0.12320(12) 0.06337(10) 0.0309(4) Uani 1 1 d . . .
H1 H 0.4129 0.0922 0.0379 0.035(6) Uiso 1 1 d R . .
C1 C 0.0510(3) -0.01984(15) 0.11106(12) 0.0279(5) Uani 1 1 d . . .
C2 C -0.2406(3) 0.02683(16) 0.17183(12) 0.0326(5) Uani 1 1 d . . .
H2 H -0.3782 0.0078 0.1963 0.039 Uiso 1 1 calc R . .
C3 C -0.1580(3) 0.12688(16) 0.16294(12) 0.0324(5) Uani 1 1 d . . .
H3 H -0.2348 0.1748 0.1818 0.039 Uiso 1 1 calc R . .
C4 C 0.0410(3) 0.15523(15) 0.12554(12) 0.0290(5) Uani 1 1 d . . .
C5 C 0.1836(3) 0.24863(15) 0.10814(12) 0.0307(5) Uani 1 1 d . . .
C6 C 0.1783(4) 0.34781(16) 0.12314(13) 0.0390(6) Uani 1 1 d . . .
H6 H 0.0566 0.3649 0.1485 0.047 Uiso 1 1 calc R . .
C7 C 0.3513(4) 0.42059(17) 0.10085(14) 0.0466(6) Uani 1 1 d . . .
H7 H 0.3483 0.4885 0.1102 0.056 Uiso 1 1 calc R . .
C8 C 0.5324(4) 0.39530(17) 0.06431(14) 0.0436(6) Uani 1 1 d . . .
H8 H 0.6514 0.4469 0.0503 0.052 Uiso 1 1 calc R . .
C9 C 0.5429(3) 0.29842(16) 0.04821(13) 0.0361(5) Uani 1 1 d . . .
H9 H 0.6657 0.2821 0.0230 0.043 Uiso 1 1 calc R . .
C10 C 0.3662(3) 0.22487(16) 0.07026(12) 0.0308(5) Uani 1 1 d . . .
C11 C 0.1438(3) 0.07938(15) 0.09704(12) 0.0275(5) Uani 1 1 d . . .
C12 C 0.1725(3) -0.09768(15) 0.09045(12) 0.0285(5) Uani 1 1 d . . .
C13 C 0.1252(3) -0.19607(15) 0.12851(12) 0.0291(5) Uani 1 1 d . . .
C14 C -0.0858(3) -0.25656(16) 0.12966(13) 0.0379(5) Uani 1 1 d . . .
H14 H -0.2112 -0.2347 0.1071 0.046 Uiso 1 1 calc R . .
C15 C -0.1117(4) -0.34858(18) 0.16384(16) 0.0506(7) Uani 1 1 d . . .
H15 H -0.2549 -0.3912 0.1624 0.061 Uiso 1 1 calc R . .
C16 C 0.0690(4) -0.37941(18) 0.20011(15) 0.0507(7) Uani 1 1 d . . .
H16 H 0.0487 -0.4424 0.2244 0.061 Uiso 1 1 calc R . .
C17 C 0.2771(4) -0.31947(17) 0.20113(14) 0.0441(6) Uani 1 1 d . . .
H17 H 0.4005 -0.3400 0.2273 0.053 Uiso 1 1 calc R . .
C18 C 0.3062(3) -0.22918(16) 0.16389(13) 0.0360(5) Uani 1 1 d . . .
H18 H 0.4511 -0.1890 0.1623 0.043 Uiso 1 1 calc R . .
O1' O 0.8181(2) 0.90517(10) 0.47296(9) 0.0366(4) Uani 1 1 d . . .
N1' N 0.2863(3) 0.88082(13) 0.36847(10) 0.0329(4) Uani 1 1 d . . .
N2' N 0.7845(2) 1.08642(12) 0.41134(10) 0.0301(4) Uani 1 1 d . . .
H1' H 0.8865 1.0683 0.4451 0.053(7) Uiso 1 1 d R . .
C1' C 0.4937(3) 0.92545(15) 0.39907(12) 0.0285(5) Uani 1 1 d . . .
C2' C 0.1618(3) 0.93640(16) 0.32995(12) 0.0333(5) Uani 1 1 d . . .
H2' H 0.0148 0.9045 0.3097 0.040 Uiso 1 1 calc R . .
C3' C 0.2311(3) 1.03653(16) 0.31745(12) 0.0310(5) Uani 1 1 d . . .
H3' H 0.1349 1.0722 0.2898 0.037 Uiso 1 1 calc R . .
C4' C 0.4462(3) 1.08326(15) 0.34675(12) 0.0271(5) Uani 1 1 d . . .
C5' C 0.5827(3) 1.18174(15) 0.34156(12) 0.0283(5) Uani 1 1 d . . .
C6' C 0.5511(3) 1.26752(15) 0.30375(13) 0.0339(5) Uani 1 1 d . . .
H6' H 0.4106 1.2704 0.2776 0.041 Uiso 1 1 calc R . .
C7' C 0.7267(4) 1.34771(16) 0.30510(13) 0.0391(6) Uani 1 1 d . . .
H7' H 0.7076 1.4065 0.2792 0.047 Uiso 1 1 calc R . .
C8' C 0.9343(4) 1.34437(16) 0.34408(14) 0.0407(6) Uani 1 1 d . . .
H8' H 1.0535 1.4009 0.3436 0.049 Uiso 1 1 calc R . .
C9' C 0.9696(3) 1.26127(15) 0.38305(13) 0.0352(5) Uani 1 1 d . . .
H9' H 1.1100 1.2597 0.4101 0.042 Uiso 1 1 calc R . .
C10' C 0.7919(3) 1.17956(15) 0.38138(12) 0.0296(5) Uani 1 1 d . . .
C11' C 0.5784(3) 1.02665(15) 0.39005(12) 0.0263(5) Uani 1 1 d . . .
C12' C 0.6370(3) 0.86329(15) 0.43711(12) 0.0298(5) Uani 1 1 d . . .
C13' C 0.5762(3) 0.75326(15) 0.42569(12) 0.0297(5) Uani 1 1 d . . .
C14' C 0.3702(3) 0.69578(16) 0.44054(13) 0.0361(5) Uani 1 1 d . . .
H14' H 0.2567 0.7268 0.4571 0.043 Uiso 1 1 calc R . .
C15' C 0.3304(3) 0.59394(16) 0.43132(14) 0.0413(6) Uani 1 1 d . . .
H15' H 0.1909 0.5550 0.4437 0.050 Uiso 1 1 calc R . .
C16' C 0.4915(4) 0.54739(17) 0.40414(14) 0.0440(6) Uani 1 1 d . . .
H16' H 0.4616 0.4771 0.3965 0.053 Uiso 1 1 calc R . .
C17' C 0.6958(4) 0.60452(17) 0.38840(14) 0.0437(6) Uani 1 1 d . . .
H17' H 0.8062 0.5733 0.3691 0.052 Uiso 1 1 calc R . .
C18' C 0.7405(3) 0.70612(16) 0.40038(13) 0.0366(5) Uani 1 1 d . . .
H18' H 0.8833 0.7445 0.3915 0.044 Uiso 1 1 calc R . .

loop_
_atom_site_aniso_label
_atom_site_aniso_U_11
_atom_site_aniso_U_22
_atom_site_aniso_U_33
_atom_site_aniso_U_23
_atom_site_aniso_U_13
_atom_site_aniso_U_12
O1 0.0290(8) 0.0409(9) 0.0401(9) 0.0016(7) 0.0107(7) 0.0116(7)
N1 0.0241(9) 0.0431(11) 0.0273(9) -0.0008(8) 0.0009(7) 0.0102(8)
N2 0.0279(10) 0.0362(11) 0.0320(10) -0.0011(8) 0.0063(8) 0.0137(8)
C1 0.0216(11) 0.0395(13) 0.0241(11) -0.0009(9) -0.0011(9) 0.0114(9)
C2 0.0223(11) 0.0490(15) 0.0287(12) -0.0031(10) 0.0024(9) 0.0136(10)
C3 0.0271(11) 0.0465(14) 0.0281(12) -0.0015(10) -0.0005(9) 0.0191(10)
C4 0.0271(11) 0.0383(13) 0.0244(11) 0.0004(9) -0.0023(9) 0.0152(10)
C5 0.0309(12) 0.0396(14) 0.0256(11) 0.0006(10) 0.0002(9) 0.0173(10)
C6 0.0410(14) 0.0452(15) 0.0367(13) 0.0024(11) 0.0054(10) 0.0215(12)
C7 0.0535(16) 0.0382(14) 0.0529(15) 0.0044(12) 0.0060(12) 0.0201(12)
C8 0.0459(14) 0.0391(15) 0.0462(15) 0.0063(11) 0.0067(11) 0.0092(11)
C9 0.0341(12) 0.0417(14) 0.0345(13) 0.0030(10) 0.0051(10) 0.0119(11)
C10 0.0317(12) 0.0369(13) 0.0264(11) 0.0018(9) -0.0012(9) 0.0142(10)
C11 0.0232(11) 0.0397(13) 0.0216(11) 0.0004(9) -0.0012(8) 0.0124(10)
C12 0.0203(11) 0.0379(13) 0.0267(11) -0.0037(9) 0.0002(9) 0.0063(9)
C13 0.0273(11) 0.0339(13) 0.0271(11) -0.0044(9) 0.0048(9) 0.0091(10)
C14 0.0304(12) 0.0410(15) 0.0428(14) -0.0026(11) 0.0071(10) 0.0086(11)
C15 0.0381(14) 0.0446(16) 0.0669(17) -0.0004(13) 0.0163(12) 0.0014(12)
C16 0.0610(17) 0.0399(15) 0.0577(17) 0.0121(12) 0.0235(13) 0.0181(13)
C17 0.0462(15) 0.0452(15) 0.0469(15) 0.0045(12) 0.0084(11) 0.0210(12)
C18 0.0322(12) 0.0384(14) 0.0395(13) -0.0024(11) 0.0034(10) 0.0126(10)
O1' 0.0274(8) 0.0423(9) 0.0395(9) 0.0001(7) -0.0062(7) 0.0096(7)
N1' 0.0255(9) 0.0443(12) 0.0287(10) -0.0015(8) -0.0018(8) 0.0089(8)
N2' 0.0224(9) 0.0387(11) 0.0296(10) 0.0019(8) -0.0015(8) 0.0087(8)
C1' 0.0253(11) 0.0365(13) 0.0245(11) -0.0026(9) 0.0018(9) 0.0096(10)
C2' 0.0199(11) 0.0471(15) 0.0321(12) -0.0003(10) -0.0030(9) 0.0080(10)
C3' 0.0251(11) 0.0435(14) 0.0272(11) 0.0010(10) -0.0009(9) 0.0148(10)
C4' 0.0249(11) 0.0365(13) 0.0221(11) -0.0029(9) 0.0037(8) 0.0116(9)
C5' 0.0257(11) 0.0365(13) 0.0249(11) -0.0035(9) 0.0014(9) 0.0129(10)
C6' 0.0324(12) 0.0379(14) 0.0348(12) -0.0028(10) 0.0014(10) 0.0159(10)
C7' 0.0450(14) 0.0345(14) 0.0400(14) 0.0008(10) 0.0028(11) 0.0143(11)
C8' 0.0386(13) 0.0370(14) 0.0440(14) -0.0015(11) 0.0032(11) 0.0041(11)
C9' 0.0288(12) 0.0399(14) 0.0356(13) -0.0030(10) 0.0004(10) 0.0066(10)
C10' 0.0278(11) 0.0360(13) 0.0266(11) -0.0025(9) 0.0016(9) 0.0112(10)
C11' 0.0209(10) 0.0364(13) 0.0223(10) -0.0009(9) 0.0009(8) 0.0087(9)
C12' 0.0227(11) 0.0424(14) 0.0244(11) 0.0000(10) 0.0025(9) 0.0080(10)
C13' 0.0279(11) 0.0348(13) 0.0262(11) 0.0025(9) -0.0023(9) 0.0077(10)
C14' 0.0308(12) 0.0426(15) 0.0360(13) 0.0015(10) 0.0023(10) 0.0108(11)
C15' 0.0332(13) 0.0410(15) 0.0478(15) 0.0062(11) 0.0042(11) 0.0034(11)
C16' 0.0438(14) 0.0360(14) 0.0525(15) 0.0037(11) 0.0011(12) 0.0107(11)
C17' 0.0365(14) 0.0428(16) 0.0550(16) 0.0010(12) 0.0035(11) 0.0161(12)
C18' 0.0283(12) 0.0395(14) 0.0431(14) 0.0036(11) 0.0003(10) 0.0106(10)

loop_
_atom_type_symbol
_atom_type_description
_atom_type_scat_dispersion_real
_atom_type_scat_dispersion_imag
_atom_type_scat_source
C C 0.0033 0.0016 'International Tables Vol C Tables 4.2.6.8 and 6.1.1.4'
H H 0.0000 0.0000 'International Tables Vol C Tables 4.2.6.8 and 6.1.1.4'
N N 0.0061 0.0033 'International Tables Vol C Tables 4.2.6.8 and 6.1.1.4'
O O 0.0106 0.0060 'International Tables Vol C Tables 4.2.6.8 and 6.1.1.4'

loop_
_geom_angle_atom_site_label_1
_geom_angle_atom_site_label_2
_geom_angle_atom_site_label_3
_geom_angle
_geom_angle_site_symmetry_1
_geom_angle_site_symmetry_3
_geom_angle_publ_flag
C2 N1 C1 118.00(18) . . ?
C11 N2 C10 109.62(17) . . ?
C11 N2 H1 123.5 . . ?
C10 N2 H1 126.4 . . ?
N1 C1 C11 121.00(17) . . ?
N1 C1 C12 119.00(18) . . ?
C11 C1 C12 119.85(17) . . ?
N1 C2 C3 125.01(19) . . ?
N1 C2 H2 117.5 . . ?
C3 C2 H2 117.5 . . ?
C2 C3 C4 117.85(18) . . ?
C2 C3 H3 121.1 . . ?
C4 C3 H3 121.1 . . ?
C3 C4 C11 117.95(19) . . ?
C3 C4 C5 135.13(19) . . ?
C11 C4 C5 106.90(17) . . ?
C6 C5 C10 119.44(19) . . ?
C6 C5 C4 134.47(19) . . ?
C10 C5 C4 106.05(17) . . ?
C7 C6 C5 119.2(2) . . ?
C7 C6 H6 120.4 . . ?
C5 C6 H6 120.4 . . ?
C6 C7 C8 120.4(2) . . ?
C6 C7 H7 119.8 . . ?
C8 C7 H7 119.8 . . ?
C9 C8 C7 122.0(2) . . ?
C9 C8 H8 119.0 . . ?
C7 C8 H8 119.0 . . ?
C8 C9 C10 117.3(2) . . ?
C8 C9 H9 121.3 . . ?
C10 C9 H9 121.3 . . ?
N2 C10 C9 129.35(18) . . ?
N2 C10 C5 109.03(18) . . ?
C9 C10 C5 121.6(2) . . ?
N2 C11 C1 131.38(18) . . ?
N2 C11 C4 108.39(18) . . ?
C1 C11 C4 120.08(18) . . ?
O1 C12 C13 119.38(17) . . ?
O1 C12 C1 117.90(19) . . ?
C13 C12 C1 122.37(17) . . ?
C14 C13 C18 119.0(2) . . ?
C14 C13 C12 124.00(18) . . ?
C18 C13 C12 116.96(17) . . ?
C15 C14 C13 119.6(2) . . ?
C15 C14 H14 120.2 . . ?
C13 C14 H14 120.2 . . ?
C14 C15 C16 120.6(2) . . ?
C14 C15 H15 119.7 . . ?
C16 C15 H15 119.7 . . ?
C17 C16 C15 120.3(2) . . ?
C17 C16 H16 119.8 . . ?
C15 C16 H16 119.8 . . ?
C16 C17 C18 119.6(2) . . ?
C16 C17 H17 120.2 . . ?
C18 C17 H17 120.2 . . ?
C17 C18 C13 120.8(2) . . ?
C17 C18 H18 119.6 . . ?
C13 C18 H18 119.6 . . ?
C2' N1' C1' 118.15(18) . . ?
C11' N2' C10' 109.31(16) . . ?
C11' N2' H1' 123.2 . . ?
C10' N2' H1' 127.0 . . ?
N1' C1' C11' 121.14(17) . . ?
N1' C1' C12' 118.44(18) . . ?
C11' C1' C12' 120.27(18) . . ?
N1' C2' C3' 124.99(19) . . ?
N1' C2' H2' 117.5 . . ?
C3' C2' H2' 117.5 . . ?
C2' C3' C4' 117.64(18) . . ?
C2' C3' H3' 121.2 . . ?
C4' C3' H3' 121.2 . . ?
C3' C4' C11' 118.31(19) . . ?
C3' C4' C5' 134.64(18) . . ?
C11' C4' C5' 107.02(17) . . ?
C6' C5' C10' 119.78(19) . . ?
C6' C5' C4' 134.12(18) . . ?
C10' C5' C4' 105.98(17) . . ?
C7' C6' C5' 118.66(19) . . ?
C7' C6' H6' 120.7 . . ?
C5' C6' H6' 120.7 . . ?
C6' C7' C8' 121.1(2) . . ?
C6' C7' H7' 119.5 . . ?
C8' C7' H7' 119.5 . . ?
C9' C8' C7' 121.6(2) . . ?
C9' C8' H8' 119.2 . . ?
C7' C8' H8' 119.2 . . ?
C8' C9' C10' 117.5(2) . . ?
C8' C9' H9' 121.3 . . ?
C10' C9' H9' 121.3 . . ?
N2' C10' C9' 129.36(18) . . ?
N2' C10' C5' 109.15(17) . . ?
C9' C10' C5' 121.4(2) . . ?
N2' C11' C1' 131.61(18) . . ?
N2' C11' C4' 108.52(18) . . ?
C1' C11' C4' 119.72(18) . . ?
O1' C12' C1' 118.37(19) . . ?
O1' C12' C13' 119.89(17) . . ?
C1' C12' C13' 121.49(17) . . ?
C14' C13' C18' 119.1(2) . . ?
C14' C13' C12' 123.81(18) . . ?
C18' C13' C12' 117.07(18) . . ?
C15' C14' C13' 120.0(2) . . ?
C15' C14' H14' 120.0 . . ?
C13' C14' H14' 120.0 . . ?
C14' C15' C16' 120.8(2) . . ?
C14' C15' H15' 119.6 . . ?
C16' C15' H15' 119.6 . . ?
C17' C16' C15' 119.2(2) . . ?
C17' C16' H16' 120.4 . . ?
C15' C16' H16' 120.4 . . ?
C18' C17' C16' 120.6(2) . . ?
C18' C17' H17' 119.7 . . ?
C16' C17' H17' 119.7 . . ?
C17' C18' C13' 120.2(2) . . ?
C17' C18' H18' 119.9 . . ?
C13' C18' H18' 119.9 . . ?

loop_
_geom_bond_atom_site_label_1
_geom_bond_atom_site_label_2
_geom_bond_distance
_geom_bond_site_symmetry_2
_geom_bond_publ_flag
O1 C12 1.234(2) . ?
N1 C2 1.346(2) . ?
N1 C1 1.349(2) . ?
N2 C11 1.370(2) . ?
N2 C10 1.377(2) . ?
N2 H1 0.8194 . ?
C1 C11 1.397(3) . ?
C1 C12 1.487(3) . ?
C2 C3 1.381(3) . ?
C2 H2 0.9500 . ?
C3 C4 1.389(3) . ?
C3 H3 0.9500 . ?
C4 C11 1.420(3) . ?
C4 C5 1.441(3) . ?
C5 C6 1.392(3) . ?
C5 C10 1.414(3) . ?
C6 C7 1.374(3) . ?
C6 H6 0.9500 . ?
C7 C8 1.404(3) . ?
C7 H7 0.9500 . ?
C8 C9 1.372(3) . ?
C8 H8 0.9500 . ?
C9 C10 1.393(3) . ?
C9 H9 0.9500 . ?
C12 C13 1.484(3) . ?
C13 C14 1.392(3) . ?
C13 C18 1.397(3) . ?
C14 C15 1.381(3) . ?
C14 H14 0.9500 . ?
C15 C16 1.384(3) . ?
C15 H15 0.9500 . ?
C16 C17 1.371(3) . ?
C16 H16 0.9500 . ?
C17 C18 1.379(3) . ?
C17 H17 0.9500 . ?
C18 H18 0.9500 . ?
O1' C12' 1.233(2) . ?
N1' C2' 1.339(2) . ?
N1' C1' 1.347(2) . ?
N2' C11' 1.374(2) . ?
N2' C10' 1.381(2) . ?
N2' H1' 0.8842 . ?
C1' C11' 1.398(3) . ?
C1' C12' 1.484(3) . ?
C2' C3' 1.382(3) . ?
C2' H2' 0.9500 . ?
C3' C4' 1.389(3) . ?
C3' H3' 0.9500 . ?
C4' C11' 1.416(2) . ?
C4' C5' 1.444(3) . ?
C5' C6' 1.393(3) . ?
C5' C10' 1.412(3) . ?
C6' C7' 1.371(3) . ?
C6' H6' 0.9500 . ?
C7' C8' 1.402(3) . ?
C7' H7' 0.9500 . ?
C8' C9' 1.375(3) . ?
C8' H8' 0.9500 . ?
C9' C10' 1.392(3) . ?
C9' H9' 0.9500 . ?
C12' C13' 1.486(3) . ?
C13' C14' 1.389(3) . ?
C13' C18' 1.402(3) . ?
C14' C15' 1.376(3) . ?
C14' H14' 0.9500 . ?
C15' C16' 1.389(3) . ?
C15' H15' 0.9500 . ?
C16' C17' 1.382(3) . ?
C16' H16' 0.9500 . ?
C17' C18' 1.374(3) . ?
C17' H17' 0.9500 . ?
C18' H18' 0.9500 . ?

loop_
_geom_hbond_atom_site_label_D
_geom_hbond_atom_site_label_H
_geom_hbond_atom_site_label_A
_geom_hbond_distance_DH
_geom_hbond_distance_HA
_geom_hbond_distance_DA
_geom_hbond_angle_DHA
_geom_hbond_site_symmetry_A
N2' H1' O1' 0.88 2.27 2.767(2) 115.7 .
N2' H1' O1' 0.88 2.12 2.944(2) 154.2 2_776
N2 H1 O1 0.82 2.27 2.744(2) 117.2 .
N2 H1 O1 0.82 2.18 2.945(2) 154.9 2_655

loop_
_geom_torsion_atom_site_label_1
_geom_torsion_atom_site_label_2
_geom_torsion_atom_site_label_3
_geom_torsion_atom_site_label_4
_geom_torsion
_geom_torsion_site_symmetry_1
_geom_torsion_site_symmetry_2
_geom_torsion_site_symmetry_3
_geom_torsion_site_symmetry_4
_geom_torsion_publ_flag
C2 N1 C1 C11 0.0(3) . . . . ?
C2 N1 C1 C12 175.56(16) . . . . ?
C1 N1 C2 C3 -2.1(3) . . . . ?
N1 C2 C3 C4 1.3(3) . . . . ?
C2 C3 C4 C11 1.5(3) . . . . ?
C2 C3 C4 C5 -177.0(2) . . . . ?
C3 C4 C5 C6 0.9(4) . . . . ?
C11 C4 C5 C6 -177.7(2) . . . . ?
C3 C4 C5 C10 178.4(2) . . . . ?
C11 C4 C5 C10 -0.2(2) . . . . ?
C10 C5 C6 C7 -0.1(3) . . . . ?
C4 C5 C6 C7 177.1(2) . . . . ?
C5 C6 C7 C8 -0.8(3) . . . . ?
C6 C7 C8 C9 1.1(3) . . . . ?
C7 C8 C9 C10 -0.5(3) . . . . ?
C11 N2 C10 C9 176.7(2) . . . . ?
C11 N2 C10 C5 -1.2(2) . . . . ?
C8 C9 C10 N2 -178.10(19) . . . . ?
C8 C9 C10 C5 -0.3(3) . . . . ?
C6 C5 C10 N2 178.81(17) . . . . ?
C4 C5 C10 N2 0.9(2) . . . . ?
C6 C5 C10 C9 0.6(3) . . . . ?
C4 C5 C10 C9 -177.28(18) . . . . ?
C10 N2 C11 C1 -174.27(19) . . . . ?
C10 N2 C11 C4 1.1(2) . . . . ?
N1 C1 C11 N2 177.63(18) . . . . ?
C12 C1 C11 N2 2.1(3) . . . . ?
N1 C1 C11 C4 2.7(3) . . . . ?
C12 C1 C11 C4 -172.80(17) . . . . ?
C3 C4 C11 N2 -179.40(16) . . . . ?
C5 C4 C11 N2 -0.5(2) . . . . ?
C3 C4 C11 C1 -3.4(3) . . . . ?
C5 C4 C11 C1 175.47(16) . . . . ?
N1 C1 C12 O1 170.67(17) . . . . ?
C11 C1 C12 O1 -13.7(3) . . . . ?
N1 C1 C12 C13 -16.2(3) . . . . ?
C11 C1 C12 C13 159.39(17) . . . . ?
O1 C12 C13 C14 -136.9(2) . . . . ?
C1 C12 C13 C14 50.0(3) . . . . ?
O1 C12 C13 C18 42.1(3) . . . . ?
C1 C12 C13 C18 -130.92(19) . . . . ?
C18 C13 C14 C15 -1.4(3) . . . . ?
C12 C13 C14 C15 177.60(19) . . . . ?
C13 C14 C15 C16 2.7(3) . . . . ?
C14 C15 C16 C17 -1.2(4) . . . . ?
C15 C16 C17 C18 -1.6(3) . . . . ?
C16 C17 C18 C13 2.9(3) . . . . ?
C14 C13 C18 C17 -1.4(3) . . . . ?
C12 C13 C18 C17 179.56(18) . . . . ?
C2' N1' C1' C11' -0.8(3) . . . . ?
C2' N1' C1' C12' -176.36(17) . . . . ?
C1' N1' C2' C3' 1.3(3) . . . . ?
N1' C2' C3' C4' 0.2(3) . . . . ?
C2' C3' C4' C11' -2.2(3) . . . . ?
C2' C3' C4' C5' 175.2(2) . . . . ?
C3' C4' C5' C6' -1.2(4) . . . . ?
C11' C4' C5' C6' 176.4(2) . . . . ?
C3' C4' C5' C10' -177.1(2) . . . . ?
C11' C4' C5' C10' 0.5(2) . . . . ?
C10' C5' C6' C7' 1.0(3) . . . . ?
C4' C5' C6' C7' -174.4(2) . . . . ?
C5' C6' C7' C8' -0.4(3) . . . . ?
C6' C7' C8' C9' -0.6(3) . . . . ?
C7' C8' C9' C10' 0.9(3) . . . . ?
C11' N2' C10' C9' -175.22(19) . . . . ?
C11' N2' C10' C5' 1.8(2) . . . . ?
C8' C9' C10' N2' 176.42(19) . . . . ?
C8' C9' C10' C5' -0.3(3) . . . . ?
C6' C5' C10' N2' -178.00(16) . . . . ?
C4' C5' C10' N2' -1.4(2) . . . . ?
C6' C5' C10' C9' -0.7(3) . . . . ?
C4' C5' C10' C9' 175.88(18) . . . . ?
C10' N2' C11' C1' 173.89(19) . . . . ?
C10' N2' C11' C4' -1.4(2) . . . . ?
N1' C1' C11' N2' -176.00(18) . . . . ?
C12' C1' C11' N2' -0.5(3) . . . . ?
N1' C1' C11' C4' -1.1(3) . . . . ?
C12' C1' C11' C4' 174.33(17) . . . . ?
C3' C4' C11' N2' 178.58(16) . . . . ?
C5' C4' C11' N2' 0.5(2) . . . . ?
C3' C4' C11' C1' 2.6(3) . . . . ?
C5' C4' C11' C1' -175.44(16) . . . . ?
N1' C1' C12' O1' -172.63(17) . . . . ?
C11' C1' C12' O1' 11.8(3) . . . . ?
N1' C1' C12' C13' 13.2(3) . . . . ?
C11' C1' C12' C13' -162.40(18) . . . . ?
O1' C12' C13' C14' 136.2(2) . . . . ?
C1' C12' C13' C14' -49.7(3) . . . . ?
O1' C12' C13' C18' -42.2(3) . . . . ?
C1' C12' C13' C18' 131.88(19) . . . . ?
C18' C13' C14' C15' 0.8(3) . . . . ?
C12' C13' C14' C15' -177.66(18) . . . . ?
C13' C14' C15' C16' -2.4(3) . . . . ?
C14' C15' C16' C17' 1.7(3) . . . . ?
C15' C16' C17' C18' 0.8(3) . . . . ?
C16' C17' C18' C13' -2.4(3) . . . . ?
C14' C13' C18' C17' 1.6(3) . . . . ?
C12' C13' C18' C17' -179.84(18) . . . . ?
